data_4348086
loop_
_publ_author_name
'Zhao, Tian-Meng'
'Chen, Sa'
'Shang, Ran'
'Wang, Bing-Wu'
'Wang, Zhe-Ming'
'Gao, Song'

_publ_section_title
;
 Perovskite-Like Polar Lanthanide Formate Frameworks of
 [NH<sub>2</sub>NH<sub>3</sub>][Ln(HCOO)<sub>4</sub>] (Ln = Tb-Lu and Y):
 Synthesis, Structures, Magnetism, and Anisotropic Thermal Expansion.
;
_journal_issue 20
_journal_name_full 'Inorganic chemistry'
_journal_page_first 10075
_journal_page_last 10082
_journal_paper_doi 10.1021/acs.inorgchem.6b00952
_journal_volume 55
_journal_year 2016
_chemical_formula_sum 'C4 H9 Er N2 O8'
_chemical_formula_weight 380.39
_space_group_IT_number 29
_space_group_name_Hall 'P 2c -2ac'
_space_group_name_H-M_alt 'P c a 21'
_symmetry_cell_setting orthorhombic
_symmetry_space_group_name_H-M 'P c a 21'
_atom_sites_solution_hydrogens difmap
_atom_sites_solution_primary direct
_atom_sites_solution_secondary difmap
_audit_creation_method SHELXL-97
_cell_angle_alpha 90.00
_cell_angle_beta 90.00
_cell_angle_gamma 90.00
_cell_formula_units_Z 4
_cell_length_a 18.1802(5)
_cell_length_b 6.5630(2)
_cell_length_c 7.5566(2)
_cell_measurement_reflns_used 9546
_cell_measurement_temperature 180.0
_cell_measurement_theta_max 30.2330
_cell_measurement_theta_min 3.8610
_cell_volume 901.63(4)
_computing_cell_refinement 'CrysAlisPro (Agilent Technologies, 2013)'
_computing_data_collection 'CrysAlisPro (Agilent Technologies, 2013)'
_computing_data_reduction 'CrysAlisPro (Agilent Technologies, 2013)'
_computing_molecular_graphics 'Bruker SHELXTL V5.1 (Sheldrick, 1998)'
_computing_publication_material 'SHELXL-97 (Sheldrick, 1997)'
_computing_structure_refinement 'SHELXL-97 (Sheldrick, 1997)'
_computing_structure_solution 'SHELXS-97 (Sheldrick, 1990)'
_diffrn_ambient_temperature 180.0
_diffrn_detector_area_resol_mean 10.3914
_diffrn_measured_fraction_theta_full 0.997
_diffrn_measured_fraction_theta_max 0.997
_diffrn_measurement_device_type 'SuperNova, Dual, Cu at zero, AtlasCCD'
_diffrn_measurement_method '\w scans'
_diffrn_radiation_monochromator mirror
_diffrn_radiation_source 'SuperNova (Mo) X-ray Source'
_diffrn_radiation_type MoK\a
_diffrn_radiation_wavelength 0.71073
_diffrn_reflns_av_R_equivalents 0.0591
_diffrn_reflns_av_sigmaI/netI 0.0325
_diffrn_reflns_limit_h_max 23
_diffrn_reflns_limit_h_min -23
_diffrn_reflns_limit_k_max 8
_diffrn_reflns_limit_k_min -8
_diffrn_reflns_limit_l_max 9
_diffrn_reflns_limit_l_min -9
_diffrn_reflns_number 13434
_diffrn_reflns_theta_full 27.48
_diffrn_reflns_theta_max 27.48
_diffrn_reflns_theta_min 3.51
_diffrn_standards_decay_% 0
_exptl_absorpt_coefficient_mu 9.339
_exptl_absorpt_correction_T_max 0.785
_exptl_absorpt_correction_T_min 0.016
_exptl_absorpt_correction_type gaussian
_exptl_absorpt_process_details
;
CrysAlisPro, Agilent Technologies,
Version 1.171.36.32 (release 02-08-2013 CrysAlis171 .NET)
(compiled Aug  2 2013,16:46:58)
Numerical absorption correction based on gaussian integration over
a multifaceted crystal model
;
_exptl_crystal_colour pink
_exptl_crystal_density_diffrn 2.802
_exptl_crystal_density_method 'not measured'
_exptl_crystal_description plate
_exptl_crystal_F_000 716
_exptl_crystal_size_max 0.604
_exptl_crystal_size_mid 0.438
_exptl_crystal_size_min 0.090
_refine_diff_density_max 0.837
_refine_diff_density_min -0.845
_refine_diff_density_rms 0.144
_refine_ls_abs_structure_details 'Flack H D (1983), Acta Cryst. A39, 876-881'
_refine_ls_abs_structure_Flack -0.036(12)
_refine_ls_extinction_coef 0.0158(4)
_refine_ls_extinction_expression Fc^*^=kFc[1+0.001xFc^2^\l^3^/sin(2\q)]^-1/4^
_refine_ls_extinction_method SHELXL
_refine_ls_goodness_of_fit_ref 1.057
_refine_ls_hydrogen_treatment mixed
_refine_ls_matrix_type full
_refine_ls_number_parameters 144
_refine_ls_number_reflns 2057
_refine_ls_number_restraints 6
_refine_ls_restrained_S_all 1.056
_refine_ls_R_factor_all 0.0206
_refine_ls_R_factor_gt 0.0193
_refine_ls_shift/su_max 0.002
_refine_ls_shift/su_mean 0.000
_refine_ls_structure_factor_coef Fsqd
_refine_ls_weighting_details 'calc w=1/[\s^2^(Fo^2^)+(0.0196P)^2^+0.0000P] where P=(Fo^2^+2Fc^2^)/3'
_refine_ls_weighting_scheme calc
_refine_ls_wR_factor_gt 0.0423
_refine_ls_wR_factor_ref 0.0430
_reflns_number_gt 1973
_reflns_number_total 2057
_reflns_threshold_expression >2sigma(I)
_cod_data_source_file ic6b00952_si_002.cif
_cod_data_source_block Er-NH2NH3-180K
_cod_original_sg_symbol_H-M 'P ca2(1)'
_cod_database_code 4348086

loop_
_symmetry_equiv_pos_as_xyz
'x, y, z'
'-x, -y, z+1/2'
'x+1/2, -y, z'
'-x+1/2, y, z+1/2'

loop_
_atom_site_label
_atom_site_type_symbol
_atom_site_fract_x
_atom_site_fract_y
_atom_site_fract_z
_atom_site_U_iso_or_equiv
_atom_site_adp_type
_atom_site_occupancy
_atom_site_symmetry_multiplicity
_atom_site_calc_flag
_atom_site_refinement_flags
Er1 Er 0.397925(8) 0.79391(2) 0.26601(4) 0.00831(7) Uani 1 1 d .
O1 O 0.42605(18) 0.5938(4) 0.5242(4) 0.0141(7) Uani 1 1 d .
O2 O 0.49408(17) 0.3955(5) 0.6950(4) 0.0166(7) Uani 1 1 d .
O3 O 0.32189(19) 0.8846(5) 0.4891(4) 0.0224(7) Uani 1 1 d .
O4 O 0.2182(2) 0.8009(5) 0.6222(5) 0.0247(9) Uani 1 1 d .
O5 O 0.34780(16) 0.4670(4) 0.2215(4) 0.0166(8) Uani 1 1 d .
O6 O 0.3755(2) 0.1406(5) 0.1917(4) 0.0181(7) Uani 1 1 d .
O7 O 0.48998(18) 0.9723(5) 0.4089(4) 0.0173(7) Uani 1 1 d .
O8 O 0.5843(2) 1.1804(5) 0.4600(5) 0.0157(7) Uani 1 1 d .
C1 C 0.4870(2) 0.5242(6) 0.5766(5) 0.0134(8) Uani 1 1 d .
H1 H 0.5303 0.5740 0.5214 0.016 Uiso 1 1 calc R
C2 C 0.2639(3) 0.9225(6) 0.5688(6) 0.0192(10) Uani 1 1 d .
H2 H 0.2539 1.0623 0.5909 0.023 Uiso 1 1 calc R
C3 C 0.3625(3) 0.2920(5) 0.2843(11) 0.0142(11) Uani 1 1 d .
H3 H 0.3635 0.2765 0.4093 0.017 Uiso 1 1 calc R
C4 C 0.5427(2) 1.0783(6) 0.3602(6) 0.0141(9) Uani 1 1 d .
H4 H 0.5526 1.0831 0.2368 0.017 Uiso 1 1 calc R
N1 N 0.31922(19) 0.5285(5) 0.7828(7) 0.0211(8) Uani 1 1 d D
H11 H 0.3292 0.6042 0.8808 0.032 Uiso 1 1 calc R
H12 H 0.2707 0.5409 0.7550 0.032 Uiso 1 1 calc R
H13 H 0.3471 0.5736 0.6907 0.032 Uiso 1 1 calc R
N2 N 0.3361(3) 0.3175(6) 0.8176(5) 0.0249(11) Uani 1 1 d D
H21 H 0.3815(17) 0.287(4) 0.773(7) 0.037 Uiso 1 1 d D
H22 H 0.336(3) 0.296(3) 0.9369(17) 0.037 Uiso 1 1 d D

loop_
_atom_site_aniso_label
_atom_site_aniso_U_11
_atom_site_aniso_U_22
_atom_site_aniso_U_33
_atom_site_aniso_U_23
_atom_site_aniso_U_13
_atom_site_aniso_U_12
Er1 0.00587(10) 0.00822(10) 0.01083(10) 0.00010(15) 0.00010(13) 0.00034(5)
O1 0.0099(17) 0.0152(16) 0.0173(16) 0.0045(12) -0.0021(13) 0.0012(13)
O2 0.0133(16) 0.0217(16) 0.0147(13) 0.0045(13) 0.0006(12) 0.0044(13)
O3 0.0095(16) 0.0327(19) 0.0248(18) 0.0013(16) 0.0086(14) 0.0018(16)
O4 0.0091(18) 0.0223(19) 0.043(2) 0.0108(15) 0.0108(18) -0.0006(13)
O5 0.0158(17) 0.0097(13) 0.024(2) -0.0001(11) -0.0046(11) 0.0020(12)
O6 0.0211(18) 0.0109(15) 0.0223(16) 0.0019(13) 0.0005(14) -0.0005(15)
O7 0.0118(16) 0.0189(15) 0.0212(17) -0.0026(13) -0.0011(13) -0.0032(13)
O8 0.0171(18) 0.0148(16) 0.0151(17) -0.0004(12) 0.0001(14) -0.0033(13)
C1 0.009(2) 0.017(2) 0.015(2) -0.0027(18) -0.0029(16) 0.0019(17)
C2 0.016(3) 0.012(2) 0.029(3) 0.0031(17) 0.008(2) 0.0015(18)
C3 0.017(2) 0.0122(17) 0.014(3) 0.000(2) -0.003(3) -0.0014(15)
C4 0.014(2) 0.015(2) 0.013(2) 0.0007(17) -0.0009(17) 0.0004(18)
N1 0.0185(18) 0.0233(17) 0.021(2) -0.006(2) 0.001(2) 0.0013(14)
N2 0.023(2) 0.024(2) 0.028(3) 0.0105(15) -0.0047(17) 0.0021(17)

loop_
_atom_type_symbol
_atom_type_description
_atom_type_scat_dispersion_real
_atom_type_scat_dispersion_imag
_atom_type_scat_source
C C 0.0033 0.0016 'International Tables Vol C Tables 4.2.6.8 and 6.1.1.4'
H H 0.0000 0.0000 'International Tables Vol C Tables 4.2.6.8 and 6.1.1.4'
N N 0.0061 0.0033 'International Tables Vol C Tables 4.2.6.8 and 6.1.1.4'
O O 0.0106 0.0060 'International Tables Vol C Tables 4.2.6.8 and 6.1.1.4'
Er Er -0.2586 4.9576 'International Tables Vol C Tables 4.2.6.8 and 6.1.1.4'

loop_
_geom_angle_atom_site_label_1
_geom_angle_atom_site_label_2
_geom_angle_atom_site_label_3
_geom_angle
_geom_angle_site_symmetry_1
_geom_angle_site_symmetry_3
O3 Er1 O7 87.76(12) . .
O3 Er1 O8 143.37(13) . 2_674
O7 Er1 O8 108.95(12) . 2_674
O3 Er1 O5 96.30(12) . .
O7 Er1 O5 143.97(10) . .
O8 Er1 O5 88.76(11) 2_674 .
O3 Er1 O4 78.03(14) . 4_554
O7 Er1 O4 148.00(11) . 4_554
O8 Er1 O4 70.71(14) 2_674 4_554
O5 Er1 O4 66.94(10) . 4_554
O3 Er1 O6 79.59(12) . 1_565
O7 Er1 O6 75.50(12) . 1_565
O8 Er1 O6 73.83(11) 2_674 1_565
O5 Er1 O6 140.48(11) . 1_565
O4 Er1 O6 73.81(11) 4_554 1_565
O3 Er1 O2 143.98(11) . 2_664
O7 Er1 O2 76.88(11) . 2_664
O8 Er1 O2 72.62(11) 2_674 2_664
O5 Er1 O2 79.14(10) . 2_664
O4 Er1 O2 129.70(12) 4_554 2_664
O6 Er1 O2 125.91(11) 1_565 2_664
O3 Er1 O1 70.67(11) . .
O7 Er1 O1 75.16(10) . .
O8 Er1 O1 144.16(11) 2_674 .
O5 Er1 O1 72.59(10) . .
O4 Er1 O1 124.77(11) 4_554 .
O6 Er1 O1 138.57(11) 1_565 .
O2 Er1 O1 73.93(10) 2_664 .
C1 O1 Er1 129.7(3) . .
C1 O2 Er1 127.2(3) . 2_665
C2 O3 Er1 159.3(3) . .
C2 O4 Er1 140.3(3) . 4
C3 O5 Er1 133.5(3) . .
C3 O6 Er1 131.8(4) . 1_545
C4 O7 Er1 134.9(3) . .
C4 O8 Er1 135.5(3) . 2_675
O2 C1 O1 124.4(4) . .
O2 C1 H1 117.8 . .
O1 C1 H1 117.8 . .
O4 C2 O3 127.5(4) . .
O4 C2 H2 116.3 . .
O3 C2 H2 116.3 . .
O6 C3 O5 123.7(7) . .
O6 C3 H3 118.2 . .
O5 C3 H3 118.2 . .
O7 C4 O8 125.7(4) . .
O7 C4 H4 117.2 . .
O8 C4 H4 117.2 . .
N2 N1 H11 109.5 . .
N2 N1 H12 109.5 . .
H11 N1 H12 109.5 . .
N2 N1 H13 109.5 . .
H11 N1 H13 109.5 . .
H12 N1 H13 109.5 . .
N1 N2 H21 109.5(12) . .
N1 N2 H22 109.0(12) . .
H21 N2 H22 109.3(16) . .

loop_
_geom_bond_atom_site_label_1
_geom_bond_atom_site_label_2
_geom_bond_distance
_geom_bond_site_symmetry_2
Er1 O3 2.260(3) .
Er1 O7 2.310(3) .
Er1 O8 2.341(3) 2_674
Er1 O5 2.355(3) .
Er1 O4 2.374(4) 4_554
Er1 O6 2.379(3) 1_565
Er1 O2 2.385(3) 2_664
Er1 O1 2.407(3) .
O1 C1 1.262(5) .
O2 C1 1.237(5) .
O2 Er1 2.385(3) 2_665
O3 C2 1.239(6) .
O4 C2 1.222(6) .
O4 Er1 2.374(4) 4
O5 C3 1.271(5) .
O6 C3 1.238(6) .
O6 Er1 2.379(3) 1_545
O7 C4 1.240(5) .
O8 C4 1.261(5) .
O8 Er1 2.341(3) 2_675
C1 H1 0.9500 .
C2 H2 0.9500 .
C3 H3 0.9500 .
C4 H4 0.9500 .
N1 N2 1.443(5) .
N1 H11 0.9100 .
N1 H12 0.9100 .
N1 H13 0.9100 .
N2 H21 0.913(10) .
N2 H22 0.912(10) .

loop_
_geom_hbond_atom_site_label_D
_geom_hbond_atom_site_label_H
_geom_hbond_atom_site_label_A
_geom_hbond_distance_DH
_geom_hbond_distance_HA
_geom_hbond_distance_DA
_geom_hbond_angle_DHA
_geom_hbond_site_symmetry_A
C2 H2 O6 0.95 2.53 3.056(6) 115.3 4_565
C4 H4 O7 0.95 2.62 3.477(5) 150.1 2_674
N1 H11 O4 0.91 2.40 3.199(7) 147.3 4
N1 H11 O8 0.91 2.20 2.920(5) 135.7 2_675
N1 H12 O4 0.91 2.20 2.836(5) 126.6 .
N1 H12 O5 0.91 2.22 3.098(5) 161.1 4
N1 H13 O1 0.91 1.91 2.788(6) 160.5 .
N1 H13 O3 0.91 2.59 3.224(6) 127.5 .
N2 H21 O2 0.913(10) 2.25(2) 3.062(6) 149(3) .
N2 H22 O5 0.912(10) 2.43(2) 3.213(5) 143(2) 1_556
N2 H22 O6 0.912(10) 2.295(18) 3.139(5) 154(3) 1_556
